data_4307183
loop_
_publ_author_name
'Jie Zhang'
'Ruifang Cai'
'Zhenxia Chen'
'Xigeng Zhou'

_publ_section_title
;
Facile Construction of Lanthanide Metallomacrocycles with the Bridging
Imidazolate and Triazolate Ligands and Their Ring Expansions
;
_journal_name_full 'Inorganic Chemistry'
_journal_page_first 321
_journal_page_last 327
_journal_paper_doi 10.1021/ic061722f
_journal_volume 46
_journal_year 2007
_chemical_formula_sum 'C60 H54 Dy3 N9 O3'
_chemical_formula_weight 1436.62
_chemical_name_systematic
; 
 ? 
;
_space_group_IT_number 148
_symmetry_cell_setting rhombohedral
_symmetry_space_group_name_Hall '-R 3'
_symmetry_space_group_name_H-M 'R -3 :H'
_atom_sites_solution_hydrogens geom
_atom_sites_solution_primary direct
_atom_sites_solution_secondary difmap
_audit_creation_method SHELXL-97
_cell_angle_alpha 90.00
_cell_angle_beta 90.00
_cell_angle_gamma 120.00
_cell_formula_units_Z 6
_cell_length_a 30.575(6)
_cell_length_b 30.575(6)
_cell_length_c 13.945(4)
_cell_measurement_reflns_used 966
_cell_measurement_temperature 293(2)
_cell_measurement_theta_max 20.633
_cell_measurement_theta_min 2.307
_cell_volume 11290(5)
_computing_cell_refinement 'Bruker SMART'
_computing_data_collection 'Bruker SMART'
_computing_data_reduction 'Bruker SHELXTL'
_computing_molecular_graphics 'Bruker SHELXTL'
_computing_publication_material 'Bruker SHELXTL'
_computing_structure_refinement 'SHELXL-97 (Sheldrick, 1997)'
_computing_structure_solution 'SHELXS-97 (Sheldrick, 1990)'
_diffrn_ambient_temperature 293(2)
_diffrn_measured_fraction_theta_full 1.000
_diffrn_measured_fraction_theta_max 1.000
_diffrn_measurement_device_type 'CCD area detector'
_diffrn_measurement_method 'phi and omega scans'
_diffrn_radiation_monochromator graphite
_diffrn_radiation_source 'fine-focus sealed tube'
_diffrn_radiation_type MoK\a
_diffrn_radiation_wavelength 0.71073
_diffrn_reflns_av_R_equivalents 0.0457
_diffrn_reflns_av_sigmaI/netI 0.0450
_diffrn_reflns_limit_h_max 36
_diffrn_reflns_limit_h_min -28
_diffrn_reflns_limit_k_max 32
_diffrn_reflns_limit_k_min -36
_diffrn_reflns_limit_l_max 16
_diffrn_reflns_limit_l_min -16
_diffrn_reflns_number 15913
_diffrn_reflns_theta_full 25.01
_diffrn_reflns_theta_max 25.01
_diffrn_reflns_theta_min 1.65
_diffrn_standards_decay_% 5.50
_exptl_absorpt_coefficient_mu 2.987
_exptl_absorpt_correction_T_max 0.7544
_exptl_absorpt_correction_T_min 0.5865
_exptl_absorpt_correction_type multi-scan
_exptl_absorpt_process_details sadabs
_exptl_crystal_density_diffrn 1.268
_exptl_crystal_density_method 'not measured'
_exptl_crystal_F_000 4194
_exptl_crystal_size_max 0.20
_exptl_crystal_size_mid 0.15
_exptl_crystal_size_min 0.10
_refine_diff_density_max 1.523
_refine_diff_density_min -0.625
_refine_diff_density_rms 0.257
_refine_ls_extinction_method none
_refine_ls_goodness_of_fit_ref 1.118
_refine_ls_hydrogen_treatment mixed
_refine_ls_matrix_type full
_refine_ls_number_parameters 185
_refine_ls_number_reflns 4430
_refine_ls_number_restraints 0
_refine_ls_restrained_S_all 1.118
_refine_ls_R_factor_all 0.1266
_refine_ls_R_factor_gt 0.0769
_refine_ls_shift/su_max 0.001
_refine_ls_shift/su_mean 0.000
_refine_ls_structure_factor_coef Fsqd
_refine_ls_weighting_details 'calc w=1/[\s^2^(Fo^2^)+(0.1669P)^2^+37.5750P] where P=(Fo^2^+2Fc^2^)/3'
_refine_ls_weighting_scheme calc
_refine_ls_wR_factor_gt 0.2403
_refine_ls_wR_factor_ref 0.2903
_reflns_number_gt 2618
_reflns_number_total 4430
_reflns_threshold_expression >2sigma(I)
_cod_data_source_file ic061722fsi20060911_110728.cif
_cod_data_source_block f41206a
_cod_depositor_comments
;
The following automatic conversions were performed:
'_symmetry_cell_setting' value 'Rhombohedral' changed to 'rhombohedral'
according to '/home/saulius/struct/CIF-dictionaries/cif_core.dic'
dictionary named 'cif_core.dic' version 2.4.1 from 2010-06-29.

Automatic conversion script
Id: cif_fix_enum 1527 2010-12-29 10:47:43Z saulius 
;
_cod_original_cell_volume 11290(4)
_cod_original_sg_symbol_H-M 'R -3'
_cod_database_code 4307183

loop_
_symmetry_equiv_pos_as_xyz
'x, y, z'
'-y, x-y, z'
'-x+y, -x, z'
'x+2/3, y+1/3, z+1/3'
'-y+2/3, x-y+1/3, z+1/3'
'-x+y+2/3, -x+1/3, z+1/3'
'x+1/3, y+2/3, z+2/3'
'-y+1/3, x-y+2/3, z+2/3'
'-x+y+1/3, -x+2/3, z+2/3'
'-x, -y, -z'
'y, -x+y, -z'
'x-y, x, -z'
'-x+2/3, -y+1/3, -z+1/3'
'y+2/3, -x+y+1/3, -z+1/3'
'x-y+2/3, x+1/3, -z+1/3'
'-x+1/3, -y+2/3, -z+2/3'
'y+1/3, -x+y+2/3, -z+2/3'
'x-y+1/3, x+2/3, -z+2/3'

loop_
_atom_site_label
_atom_site_type_symbol
_atom_site_fract_x
_atom_site_fract_y
_atom_site_fract_z
_atom_site_U_iso_or_equiv
_atom_site_adp_type
_atom_site_occupancy
_atom_site_symmetry_multiplicity
_atom_site_calc_flag
_atom_site_refinement_flags
_atom_site_disorder_assembly
_atom_site_disorder_group
Dy1 Dy 0.07447(3) 0.89203(2) 0.24646(6) 0.0855(4) Uani 1 1 d . . .
N1 N 0.1199(5) 0.9839(5) 0.2338(11) 0.102(4) Uani 1 1 d . . .
N2 N -0.0762(4) 0.8600(4) 0.2361(11) 0.100(4) Uani 1 1 d . . .
C1 C 0.0634(4) 0.8622(5) 0.4166(6) 0.25(3) Uani 1 1 d G . .
H1A H 0.0307 0.8397 0.4469 0.305 Uiso 1 1 calc R . .
C2 C 0.0894(5) 0.9102(5) 0.4302(7) 0.31(4) Uani 1 1 d G . .
H2A H 0.0785 0.9301 0.4678 0.377 Uiso 1 1 calc R . .
C3 C 0.1347(5) 0.9255(6) 0.4016(7) 0.32(5) Uani 1 1 d G . .
H3A H 0.1637 0.9595 0.4101 0.382 Uiso 1 1 calc R . .
C4 C 0.1367(4) 0.8869(6) 0.3702(9) 0.26(3) Uani 1 1 d G . .
H4A H 0.1676 0.8864 0.3540 0.307 Uiso 1 1 calc R . .
C5 C 0.0926(4) 0.8479(5) 0.3795(8) 0.31(4) Uani 1 1 d G . .
H5A H 0.0853 0.8128 0.3771 0.375 Uiso 1 1 calc R . .
C6 C 0.0538(4) 0.8530(5) 0.0700(6) 0.192(15) Uani 1 1 d G . .
H6A H 0.0219 0.8413 0.0356 0.231 Uiso 1 1 calc R . .
C7 C 0.0962(5) 0.9030(6) 0.0676(6) 0.28(3) Uani 1 1 d G . .
H7A H 0.0990 0.9306 0.0274 0.333 Uiso 1 1 calc R . .
C8 C 0.1373(4) 0.9024(6) 0.1149(8) 0.24(2) Uani 1 1 d G . .
H8A H 0.1727 0.9295 0.1121 0.288 Uiso 1 1 calc R . .
C9 C 0.1203(4) 0.8520(6) 0.1465(10) 0.27(2) Uani 1 1 d G . .
H9A H 0.1417 0.8396 0.1734 0.327 Uiso 1 1 calc R . .
C10 C 0.0687(4) 0.8215(5) 0.1188(8) 0.198(15) Uani 1 1 d G . .
H10A H 0.0482 0.7847 0.1263 0.238 Uiso 1 1 calc R . .
C11 C -0.0513(3) 0.7789(3) 0.2544(5) 0.080(4) Uani 1 1 d G . .
C12 C -0.0658(3) 0.7479(3) 0.1769(6) 0.122(6) Uani 1 1 d G . .
H12A H -0.0524 0.7608 0.1168 0.146 Uiso 1 1 calc R . .
C13 C -0.0999(3) 0.6979(3) 0.1873(9) 0.184(13) Uani 1 1 d G . .
H13A H -0.1098 0.6767 0.1342 0.220 Uiso 1 1 calc R . .
C14 C -0.1195(4) 0.6791(4) 0.2751(9) 0.163(11) Uani 1 1 d G . .
H14A H -0.1428 0.6449 0.2822 0.196 Uiso 1 1 calc R . .
C15 C -0.1050(4) 0.7102(4) 0.3526(8) 0.223(17) Uani 1 1 d G . .
H15A H -0.1184 0.6973 0.4127 0.267 Uiso 1 1 calc R . .
C16 C -0.0709(3) 0.7601(3) 0.3422(6) 0.154(10) Uani 1 1 d G . .
H16A H -0.0609 0.7814 0.3953 0.184 Uiso 1 1 calc R . .
N3 N -0.0161(4) 0.8314(4) 0.2479(10) 0.089(3) Uani 1 1 d . . .
C17 C -0.0255(5) 0.8679(5) 0.2423(11) 0.084(4) Uani 1 1 d . . .
O1 O 0.0089(3) 0.9134(3) 0.2395(8) 0.089(3) Uani 1 1 d . . .
C18 C -0.1231(9) 0.8172(7) 0.215(3) 0.195(14) Uani 1 1 d . . .
H18A H -0.1278 0.7860 0.1959 0.234 Uiso 1 1 calc R . .
C19 C 0.1043(5) 1.0164(5) 0.2397(9) 0.072(3) Uani 1 1 d . . .
H19A H 0.0704 1.0067 0.2460 0.086 Uiso 1 1 calc R . .
C20 C 0.1723(8) 1.0142(8) 0.225(3) 0.202(15) Uani 1 1 d . . .
H20A H 0.1954 1.0029 0.2267 0.242 Uiso 1 1 calc R . .

loop_
_atom_site_aniso_label
_atom_site_aniso_U_11
_atom_site_aniso_U_22
_atom_site_aniso_U_33
_atom_site_aniso_U_23
_atom_site_aniso_U_13
_atom_site_aniso_U_12
Dy1 0.0722(5) 0.0680(5) 0.1274(8) 0.0039(3) 0.0115(4) 0.0435(4)
N1 0.069(7) 0.074(8) 0.158(12) 0.005(7) -0.015(7) 0.033(6)
N2 0.061(7) 0.053(6) 0.180(13) 0.003(7) 0.033(7) 0.025(5)
C1 0.16(2) 0.38(8) 0.20(4) 0.17(5) 0.02(2) 0.12(4)
C2 0.64(13) 0.26(6) 0.11(2) 0.00(3) -0.08(5) 0.27(7)
C3 0.32(6) 0.20(4) 0.19(4) 0.09(4) -0.12(4) -0.05(4)
C4 0.21(4) 0.24(5) 0.36(6) 0.03(5) -0.12(4) 0.14(4)
C5 0.44(10) 0.21(5) 0.32(6) 0.08(4) -0.14(7) 0.19(6)
C6 0.18(3) 0.15(2) 0.18(3) -0.07(2) 0.04(2) 0.03(2)
C7 0.45(7) 0.41(7) 0.11(2) 0.06(3) 0.13(3) 0.32(6)
C8 0.13(2) 0.29(5) 0.29(5) -0.10(4) 0.07(2) 0.10(3)
C9 0.26(5) 0.35(6) 0.35(6) -0.05(5) 0.02(4) 0.27(5)
C10 0.16(2) 0.21(3) 0.27(4) -0.08(3) 0.02(2) 0.12(3)
C11 0.079(9) 0.064(8) 0.097(10) 0.009(7) 0.007(7) 0.037(7)
C12 0.136(16) 0.098(13) 0.100(12) -0.015(10) -0.020(11) 0.036(11)
C13 0.116(16) 0.094(15) 0.28(3) -0.070(18) 0.059(19) 0.009(13)
C14 0.117(17) 0.075(12) 0.25(3) 0.028(16) -0.035(18) 0.013(12)
C15 0.23(3) 0.16(2) 0.120(18) 0.074(16) -0.003(18) -0.02(2)
C16 0.19(2) 0.100(14) 0.082(12) 0.009(10) 0.029(13) 0.011(14)
N3 0.076(7) 0.064(7) 0.139(10) 0.008(6) 0.024(7) 0.043(6)
C17 0.075(9) 0.071(9) 0.113(11) 0.004(7) 0.019(8) 0.042(8)
O1 0.070(6) 0.057(5) 0.138(8) 0.003(5) 0.008(5) 0.031(5)
C18 0.096(14) 0.070(12) 0.40(4) -0.035(17) -0.05(2) 0.027(11)
C19 0.068(8) 0.064(8) 0.087(9) 0.008(6) 0.000(6) 0.037(7)
C20 0.088(14) 0.070(12) 0.45(5) 0.016(19) 0.01(2) 0.043(11)

loop_
_atom_type_symbol
_atom_type_description
_atom_type_scat_dispersion_real
_atom_type_scat_dispersion_imag
_atom_type_scat_source
C C 0.0033 0.0016 'International Tables Vol C Tables 4.2.6.8 and 6.1.1.4'
H H 0.0000 0.0000 'International Tables Vol C Tables 4.2.6.8 and 6.1.1.4'
N N 0.0061 0.0033 'International Tables Vol C Tables 4.2.6.8 and 6.1.1.4'
O O 0.0106 0.0060 'International Tables Vol C Tables 4.2.6.8 and 6.1.1.4'
Dy Dy -0.1892 4.4098 'International Tables Vol C Tables 4.2.6.8 and 6.1.1.4'

loop_
_geom_angle_atom_site_label_1
_geom_angle_atom_site_label_2
_geom_angle_atom_site_label_3
_geom_angle
_geom_angle_site_symmetry_1
_geom_angle_site_symmetry_3
_geom_angle_publ_flag
O1 Dy1 N1 75.9(4) . . ?
O1 Dy1 N3 54.7(3) . . ?
N1 Dy1 N3 130.6(4) . . ?
O1 Dy1 C1 99.1(4) . . ?
N1 Dy1 C1 112.6(5) . . ?
N3 Dy1 C1 79.6(4) . . ?
O1 Dy1 C5 127.9(4) . . ?
N1 Dy1 C5 121.4(4) . . ?
N3 Dy1 C5 93.3(4) . . ?
C1 Dy1 C5 29.69(9) . . ?
O1 Dy1 C8 128.0(5) . . ?
N1 Dy1 C8 81.1(5) . . ?
N3 Dy1 C8 126.6(4) . . ?
C1 Dy1 C8 132.9(4) . . ?
C5 Dy1 C8 104.0(4) . . ?
O1 Dy1 C7 97.0(5) . . ?
N1 Dy1 C7 79.5(5) . . ?
N3 Dy1 C7 103.3(4) . . ?
C1 Dy1 C7 161.9(5) . . ?
C5 Dy1 C7 132.6(5) . . ?
C8 Dy1 C7 32.39(9) . . ?
O1 Dy1 C2 93.6(4) . . ?
N1 Dy1 C2 83.6(5) . . ?
N3 Dy1 C2 99.4(4) . . ?
C1 Dy1 C2 29.01(7) . . ?
C5 Dy1 C2 47.82(12) . . ?
C8 Dy1 C2 129.5(3) . . ?
C7 Dy1 C2 157.1(4) . . ?
O1 Dy1 C4 140.3(4) . . ?
N1 Dy1 C4 95.9(4) . . ?
N3 Dy1 C4 121.9(4) . . ?
C1 Dy1 C4 47.72(14) . . ?
C5 Dy1 C4 28.82(10) . . ?
C8 Dy1 C4 87.5(3) . . ?
C7 Dy1 C4 119.9(4) . . ?
C2 Dy1 C4 46.74(12) . . ?
O1 Dy1 C6 92.4(4) . . ?
N1 Dy1 C6 108.6(5) . . ?
N3 Dy1 C6 75.1(4) . . ?
C1 Dy1 C6 138.8(5) . . ?
C5 Dy1 C6 120.4(5) . . ?
C8 Dy1 C6 52.39(15) . . ?
C7 Dy1 C6 31.61(9) . . ?
C2 Dy1 C6 167.4(5) . . ?
C4 Dy1 C6 126.5(4) . . ?
O1 Dy1 C9 143.6(4) . . ?
N1 Dy1 C9 111.3(5) . . ?
N3 Dy1 C9 108.2(4) . . ?
C1 Dy1 C9 109.6(4) . . ?
C5 Dy1 C9 80.3(3) . . ?
C8 Dy1 C9 31.61(11) . . ?
C7 Dy1 C9 52.39(16) . . ?
C2 Dy1 C9 122.2(4) . . ?
C4 Dy1 C9 75.7(3) . . ?
C6 Dy1 C9 51.29(17) . . ?
O1 Dy1 C3 115.8(4) . . ?
N1 Dy1 C3 74.5(5) . . ?
N3 Dy1 C3 125.6(4) . . ?
C1 Dy1 C3 47.05(12) . . ?
C5 Dy1 C3 46.97(13) . . ?
C8 Dy1 C3 101.5(3) . . ?
C7 Dy1 C3 130.5(3) . . ?
C2 Dy1 C3 28.01(7) . . ?
C4 Dy1 C3 27.94(8) . . ?
C6 Dy1 C3 151.1(4) . . ?
C9 Dy1 C3 100.2(3) . . ?
C19 N1 C20 103.5(13) . . ?
C19 N1 Dy1 131.3(10) . . ?
C20 N1 Dy1 125.0(11) . . ?
C19 N2 C18 101.8(14) 3_465 . ?
C19 N2 C17 125.2(12) 3_465 . ?
C18 N2 C17 132.6(15) . . ?
C5 C1 C2 108.0 . . ?
C5 C1 Dy1 75.6(3) . . ?
C2 C1 Dy1 80.3(3) . . ?
C3 C2 C1 108.0 . . ?
C3 C2 Dy1 79.31(19) . . ?
C1 C2 Dy1 70.7(2) . . ?
C2 C3 C4 108.0 . . ?
C2 C3 Dy1 72.69(17) . . ?
C4 C3 Dy1 73.5(3) . . ?
C5 C4 C3 108.0 . . ?
C5 C4 Dy1 70.5(2) . . ?
C3 C4 Dy1 78.6(2) . . ?
C1 C5 C4 108.0 . . ?
C1 C5 Dy1 74.7(2) . . ?
C4 C5 Dy1 80.6(2) . . ?
C10 C6 C7 108.0 . . ?
C10 C6 Dy1 77.2(3) . . ?
C7 C6 Dy1 70.0(2) . . ?
C8 C7 C6 108.0 . . ?
C8 C7 Dy1 73.8(2) . . ?
C6 C7 Dy1 78.4(2) . . ?
C7 C8 C9 108.0 . . ?
C7 C8 Dy1 73.80(19) . . ?
C9 C8 Dy1 78.4(3) . . ?
C10 C9 C8 108.0 . . ?
C10 C9 Dy1 77.23(18) . . ?
C8 C9 Dy1 70.0(2) . . ?
C9 C10 C6 108.0 . . ?
C9 C10 Dy1 72.16(18) . . ?
C6 C10 Dy1 72.15(19) . . ?
C12 C11 C16 120.0 . . ?
C12 C11 N3 122.6(6) . . ?
C16 C11 N3 117.4(6) . . ?
C11 C12 C13 120.0 . . ?
C14 C13 C12 120.0 . . ?
C15 C14 C13 120.0 . . ?
C16 C15 C14 120.0 . . ?
C15 C16 C11 120.0 . . ?
C17 N3 C11 127.7(11) . . ?
C17 N3 Dy1 90.1(9) . . ?
C11 N3 Dy1 142.1(7) . . ?
O1 C17 N3 122.3(13) . . ?
O1 C17 N2 114.7(12) . . ?
N3 C17 N2 123.0(13) . . ?
O1 C17 Dy1 60.2(7) . . ?
N3 C17 Dy1 62.1(7) . . ?
N2 C17 Dy1 174.5(10) . . ?
C17 O1 Dy1 92.8(8) . . ?
C20 C18 N2 109.6(19) 3_465 . ?
N1 C19 N2 115.1(12) . 2_675 ?
C18 C20 N1 108.4(18) 2_675 . ?

loop_
_geom_bond_atom_site_label_1
_geom_bond_atom_site_label_2
_geom_bond_distance
_geom_bond_site_symmetry_2
_geom_bond_publ_flag
Dy1 O1 2.402(9) . ?
Dy1 N1 2.438(12) . ?
Dy1 N3 2.444(12) . ?
Dy1 C1 2.503(7) . ?
Dy1 C5 2.514(8) . ?
Dy1 C8 2.559(9) . ?
Dy1 C7 2.559(9) . ?
Dy1 C2 2.613(10) . ?
Dy1 C4 2.631(9) . ?
Dy1 C6 2.669(7) . ?
Dy1 C9 2.669(10) . ?
Dy1 C3 2.690(11) . ?
N1 C19 1.302(16) . ?
N1 C20 1.40(2) . ?
N2 C19 1.308(16) 3_465 ?
N2 C18 1.41(2) . ?
N2 C17 1.445(17) . ?
C1 C5 1.285(3) . ?
C1 C2 1.286(3) . ?
C2 C3 1.285(3) . ?
C3 C4 1.286(3) . ?
C4 C5 1.286(3) . ?
C6 C10 1.428(3) . ?
C6 C7 1.428(3) . ?
C7 C8 1.428(3) . ?
C8 C9 1.428(3) . ?
C9 C10 1.428(3) . ?
C11 C12 1.359(3) . ?
C11 C16 1.359(3) . ?
C11 N3 1.419(13) . ?
C12 C13 1.359(3) . ?
C13 C14 1.359(3) . ?
C14 C15 1.358(3) . ?
C15 C16 1.358(3) . ?
N3 C17 1.288(17) . ?
C17 O1 1.256(15) . ?
C18 C20 1.27(3) 3_465 ?
C19 N2 1.308(16) 2_675 ?
C20 C18 1.27(3) 2_675 ?
